data_4025964
loop_
_publ_author_name
'Kenta Kokado'
'Yoshiki Chujo'

_publ_contact_author_address
;
Department of Polymer Chemistry, Graduate School of Engineering,
Kyoto University,
;
_publ_contact_author_email ' chujo_at_chujo.synchem.kyoto-u.ac.jp '
_publ_contact_author_fax ' +81-75-383-2607 '
_publ_contact_author_name ' Yoshiki Chujo '
_publ_contact_author_phone ' +81-75-383-2604 '
_publ_section_title
;
 Multicolor Tuning of Aggregation-Induced Emission through Substituent
 Variation of Diphenyl-o-carborane
;
_journal_name_full 'Journal of Organic Chemistry'
_journal_page_first 316
_journal_page_last 319
_journal_paper_doi 10.1021/jo101999b
_journal_volume 76
_journal_year 2011
_chemical_formula_sum 'C32 H32 B10 O2'
_chemical_formula_weight 556.68
_chemical_name_systematic
; 
 ? 
;
_space_group_IT_number 2
_symmetry_cell_setting triclinic
_symmetry_space_group_name_Hall '-P 1'
_symmetry_space_group_name_H-M 'P -1'
_atom_sites_solution_hydrogens geom
_atom_sites_solution_primary direct
_atom_sites_solution_secondary difmap
_audit_creation_method SHELXL-97
_cell_angle_alpha 83.840(4)
_cell_angle_beta 86.802(4)
_cell_angle_gamma 74.078(4)
_cell_formula_units_Z 2
_cell_length_a 8.5030(10)
_cell_length_b 10.1555(12)
_cell_length_c 18.029(2)
_cell_measurement_temperature 93(2)
_cell_volume 1487.9(3)
_computing_cell_refinement PROCESS-AUTO
_computing_data_collection PROCESS-AUTO
_computing_data_reduction 'Yadokari-XG (Wakita, 2000)'
_computing_molecular_graphics 'Yadokari-XG (Wakita, 2000)'
_computing_publication_material 'Yadokari-XG (Wakita, 2000)'
_computing_structure_refinement 'SHELXL-97 (Sheldrick, 1997)'
_computing_structure_solution 'SHELXS-97 (Sheldrick, 1990)'
_diffrn_ambient_temperature 93(2)
_diffrn_measured_fraction_theta_full 0.980
_diffrn_measured_fraction_theta_max 0.980
_diffrn_radiation_monochromator graphite
_diffrn_radiation_source 'fine-focus sealed tube'
_diffrn_radiation_type MoK\a
_diffrn_radiation_wavelength 0.71075
_diffrn_reflns_av_R_equivalents 0.1375
_diffrn_reflns_av_sigmaI/netI 0.1994
_diffrn_reflns_limit_h_max 10
_diffrn_reflns_limit_h_min -10
_diffrn_reflns_limit_k_max 12
_diffrn_reflns_limit_k_min -13
_diffrn_reflns_limit_l_max 23
_diffrn_reflns_limit_l_min -23
_diffrn_reflns_number 14343
_diffrn_reflns_theta_full 27.47
_diffrn_reflns_theta_max 27.47
_diffrn_reflns_theta_min 3.11
_exptl_absorpt_coefficient_mu 0.070
_exptl_absorpt_correction_T_max 0.9931
_exptl_absorpt_correction_T_min 0.9659
_exptl_absorpt_correction_type multi-scan
_exptl_absorpt_process_details
;
    Higashi, T. (1995). Program for Absorption Correction.
    Rigaku Corporation, Tokyo, Japan.
;
_exptl_crystal_density_diffrn 1.243
_exptl_crystal_F_000 580
_exptl_crystal_size_max 0.50
_exptl_crystal_size_mid 0.10
_exptl_crystal_size_min 0.10
_refine_diff_density_max 0.235
_refine_diff_density_min -0.275
_refine_diff_density_rms 0.060
_refine_ls_extinction_method none
_refine_ls_goodness_of_fit_ref 1.014
_refine_ls_hydrogen_treatment refall
_refine_ls_matrix_type full
_refine_ls_number_parameters 477
_refine_ls_number_reflns 6677
_refine_ls_number_restraints 0
_refine_ls_restrained_S_all 1.014
_refine_ls_R_factor_all 0.2348
_refine_ls_R_factor_gt 0.0993
_refine_ls_shift/su_max 0.001
_refine_ls_shift/su_mean 0.000
_refine_ls_structure_factor_coef Fsqd
_refine_ls_weighting_details 'calc w=1/[\s^2^(Fo^2^)+(0.0685P)^2^+0.3857P] where P=(Fo^2^+2Fc^2^)/3'
_refine_ls_weighting_scheme calc
_refine_ls_wR_factor_gt 0.1594
_refine_ls_wR_factor_ref 0.2145
_reflns_number_gt 2781
_reflns_number_total 6677
_reflns_threshold_expression >2\s(I)
_cod_data_source_file jo101999b_si_005.cif
_cod_data_source_block ome
_cod_original_sg_symbol_Hall -p_1
_cod_database_code 4025964

loop_
_symmetry_equiv_pos_as_xyz
'x, y, z'
'-x, -y, -z'

loop_
_atom_site_label
_atom_site_type_symbol
_atom_site_fract_x
_atom_site_fract_y
_atom_site_fract_z
_atom_site_U_iso_or_equiv
_atom_site_adp_type
_atom_site_occupancy
_atom_site_symmetry_multiplicity
_atom_site_calc_flag
_atom_site_refinement_flags
_atom_site_disorder_assembly
_atom_site_disorder_group
C1 C -1.0888(4) 0.3590(4) 0.67707(19) 0.0282(9) Uani 1 1 d . . .
C2 C -1.0859(4) 0.3016(4) 0.77138(19) 0.0253(9) Uani 1 1 d . . .
C3 C -0.9307(4) 0.3253(4) 0.63238(19) 0.0267(9) Uani 1 1 d . . .
C4 C -0.8610(5) 0.4305(4) 0.6043(2) 0.0350(10) Uani 1 1 d . . .
H1 H -0.9105 0.5219 0.6161 0.042 Uiso 1 1 calc R . .
C5 C -0.7210(5) 0.4033(4) 0.5596(2) 0.0343(10) Uani 1 1 d . . .
H2 H -0.6767 0.4766 0.5402 0.041 Uiso 1 1 calc R . .
C6 C -0.6443(4) 0.2708(4) 0.5426(2) 0.0304(9) Uani 1 1 d . . .
C7 C -0.7115(4) 0.1647(4) 0.5719(2) 0.0326(10) Uani 1 1 d . . .
H3 H -0.6587 0.0727 0.5620 0.039 Uiso 1 1 calc R . .
C8 C -0.8538(4) 0.1920(4) 0.6151(2) 0.0319(10) Uani 1 1 d . . .
H4 H -0.8999 0.1190 0.6333 0.038 Uiso 1 1 calc R . .
C9 C -0.9274(4) 0.2179(4) 0.80390(19) 0.0259(9) Uani 1 1 d . . .
C10 C -0.8283(5) 0.2752(5) 0.8382(3) 0.0644(15) Uani 1 1 d . . .
H5 H -0.8609 0.3715 0.8422 0.077 Uiso 1 1 calc R . .
C11 C -0.6807(5) 0.1973(5) 0.8675(3) 0.0714(17) Uani 1 1 d . . .
H6 H -0.6154 0.2410 0.8919 0.086 Uiso 1 1 calc R . .
C12 C -0.6270(5) 0.0586(4) 0.8620(2) 0.0335(10) Uani 1 1 d . . .
C13 C -0.7279(6) 0.0003(5) 0.8296(3) 0.0550(14) Uani 1 1 d . . .
H7 H -0.6962 -0.0962 0.8264 0.066 Uiso 1 1 calc R . .
C14 C -0.8758(6) 0.0780(5) 0.8012(3) 0.0565(14) Uani 1 1 d . . .
H8 H -0.9436 0.0334 0.7792 0.068 Uiso 1 1 calc R . .
C15 C -0.4975(5) 0.2415(4) 0.4965(2) 0.0333(10) Uani 1 1 d . . .
C16 C -0.3751(5) 0.2202(4) 0.4580(2) 0.0321(10) Uani 1 1 d . . .
C17 C -0.2227(4) 0.1960(4) 0.4154(2) 0.0319(9) Uani 1 1 d . . .
C18 C -0.2203(5) 0.2089(4) 0.3371(2) 0.0355(10) Uani 1 1 d . . .
H9 H -0.3204 0.2327 0.3115 0.043 Uiso 1 1 calc R . .
C19 C -0.0739(5) 0.1874(4) 0.2969(2) 0.0351(10) Uani 1 1 d . . .
H10 H -0.0736 0.1986 0.2439 0.042 Uiso 1 1 calc R . .
C20 C 0.0732(5) 0.1492(4) 0.3342(2) 0.0327(10) Uani 1 1 d . . .
C21 C 0.0711(5) 0.1368(4) 0.4111(2) 0.0370(10) Uani 1 1 d . . .
H11 H 0.1713 0.1114 0.4366 0.044 Uiso 1 1 calc R . .
C22 C -0.0759(4) 0.1611(4) 0.4515(2) 0.0347(10) Uani 1 1 d . . .
H12 H -0.0756 0.1536 0.5045 0.042 Uiso 1 1 calc R . .
C23 C 0.3643(5) 0.0721(4) 0.3254(3) 0.0470(12) Uani 1 1 d . . .
H13 H 0.3834 0.1415 0.3549 0.070 Uiso 1 1 calc R . .
H14 H 0.4523 0.0491 0.2876 0.070 Uiso 1 1 calc R . .
H15 H 0.3623 -0.0108 0.3583 0.070 Uiso 1 1 calc R . .
C24 C -0.4700(5) -0.0213(4) 0.8880(2) 0.0373(11) Uani 1 1 d . . .
C25 C -0.3359(5) -0.0902(4) 0.9058(2) 0.0367(10) Uani 1 1 d . A .
C26 C -0.1719(4) -0.1667(4) 0.9237(2) 0.0306(10) Uani 1 1 d . . .
C27 C -0.0579(10) -0.1026(9) 0.9307(6) 0.037(2) Uani 0.502(7) 1 d P A 2
H16 H -0.0853 -0.0050 0.9229 0.045 Uiso 0.502(7) 1 calc PR A 2
C28 C 0.1005(11) -0.1749(11) 0.9493(7) 0.040(3) Uani 0.502(7) 1 d P A 2
H17 H 0.1742 -0.1248 0.9603 0.048 Uiso 0.502(7) 1 calc PR A 2
C29 C 0.1525(5) -0.3074(5) 0.9522(2) 0.0389(11) Uani 1 1 d . . .
C30 C 0.0320(11) -0.3853(10) 0.9469(6) 0.047(3) Uani 0.502(7) 1 d P A 2
H18 H 0.0622 -0.4827 0.9558 0.057 Uiso 0.502(7) 1 calc PR A 2
C31 C -0.1272(11) -0.3132(10) 0.9284(6) 0.045(3) Uani 0.502(7) 1 d P A 2
H19 H -0.2048 -0.3608 0.9191 0.054 Uiso 0.502(7) 1 calc PR A 2
C32 C -0.0855(11) -0.2662(9) 0.8808(5) 0.033(2) Uani 0.498(7) 1 d P A 1
H20 H -0.1396 -0.2899 0.8416 0.039 Uiso 0.498(7) 1 calc PR A 1
C33 C 0.0761(10) -0.3336(8) 0.8917(5) 0.033(2) Uani 0.498(7) 1 d P A 1
H21 H 0.1347 -0.3972 0.8582 0.040 Uiso 0.498(7) 1 calc PR A 1
C34 C 0.0792(12) -0.2032(9) 0.9955(6) 0.032(2) Uani 0.498(7) 1 d P A 1
H22 H 0.1381 -0.1783 1.0325 0.038 Uiso 0.498(7) 1 calc PR A 1
C35 C -0.0838(9) -0.1354(8) 0.9834(5) 0.029(2) Uani 0.498(7) 1 d P A 1
H23 H -0.1393 -0.0668 1.0148 0.035 Uiso 0.498(7) 1 calc PR A 1
C36 C 0.4214(5) -0.3195(5) 0.9887(3) 0.0622(15) Uani 1 1 d . . .
H24 H 0.4170 -0.2331 0.9579 0.093 Uiso 1 1 calc R A .
H25 H 0.5323 -0.3811 0.9861 0.093 Uiso 1 1 calc R . .
H26 H 0.3922 -0.3005 1.0406 0.093 Uiso 1 1 calc R . .
O1 O 0.2113(3) 0.1251(3) 0.28952(15) 0.0399(7) Uani 1 1 d . . .
O2 O 0.3104(4) -0.3826(3) 0.96228(19) 0.0690(11) Uani 1 1 d . A .
B1 B -1.1769(5) 0.2289(5) 0.7092(2) 0.0275(10) Uani 1 1 d . . .
H27 H -1.112(3) 0.119(3) 0.6975(15) 0.013(8) Uiso 1 1 d . . .
B2 B -1.1074(6) 0.4747(4) 0.7442(2) 0.0279(11) Uani 1 1 d . . .
H28 H -0.994(4) 0.516(3) 0.7486(16) 0.023(9) Uiso 1 1 d . . .
B3 B -1.2726(5) 0.3642(5) 0.6416(3) 0.0325(11) Uani 1 1 d . . .
H29 H -1.264(4) 0.338(3) 0.5833(18) 0.024(9) Uiso 1 1 d . . .
B4 B -1.2301(6) 0.5164(5) 0.6641(3) 0.0332(11) Uani 1 1 d . . .
H30 H -1.199(4) 0.586(4) 0.620(2) 0.049(11) Uiso 1 1 d . . .
B5 B -1.2241(6) 0.4202(5) 0.8197(3) 0.0306(11) Uani 1 1 d . . .
H31 H -1.187(4) 0.422(3) 0.8745(18) 0.028(10) Uiso 1 1 d . . .
B6 B -1.2665(5) 0.2666(5) 0.7982(3) 0.0277(10) Uani 1 1 d . . .
H32 H -1.259(4) 0.182(3) 0.8408(18) 0.029(10) Uiso 1 1 d . . .
B7 B -1.3885(6) 0.3061(5) 0.7175(3) 0.0314(11) Uani 1 1 d . . .
H33 H -1.484(4) 0.246(3) 0.7058(17) 0.028(9) Uiso 1 1 d . . .
B8 B -1.3170(6) 0.5537(5) 0.7523(3) 0.0324(11) Uani 1 1 d . . .
H34 H -1.362(4) 0.661(3) 0.7645(17) 0.025(9) Uiso 1 1 d . . .
B9 B -1.4212(6) 0.4850(5) 0.6898(3) 0.0357(12) Uani 1 1 d . . .
H35 H -1.525(4) 0.536(4) 0.661(2) 0.042(11) Uiso 1 1 d . . .
B10 B -1.4186(6) 0.4265(5) 0.7861(3) 0.0313(11) Uani 1 1 d . . .
H36 H -1.527(4) 0.450(3) 0.8216(18) 0.030(9) Uiso 1 1 d . . .

loop_
_atom_site_aniso_label
_atom_site_aniso_U_11
_atom_site_aniso_U_22
_atom_site_aniso_U_33
_atom_site_aniso_U_23
_atom_site_aniso_U_13
_atom_site_aniso_U_12
C1 0.034(2) 0.025(2) 0.024(2) -0.0033(17) -0.0056(18) -0.0050(18)
C2 0.031(2) 0.026(2) 0.0207(19) -0.0028(16) -0.0083(17) -0.0083(17)
C3 0.033(2) 0.025(2) 0.021(2) -0.0012(16) -0.0036(17) -0.0077(18)
C4 0.040(3) 0.032(3) 0.031(2) -0.0041(18) 0.002(2) -0.008(2)
C5 0.044(3) 0.030(2) 0.031(2) 0.0006(18) -0.005(2) -0.014(2)
C6 0.031(2) 0.034(3) 0.027(2) -0.0068(18) -0.0059(18) -0.0059(19)
C7 0.033(2) 0.027(2) 0.036(2) -0.0051(18) -0.003(2) -0.0051(18)
C8 0.034(2) 0.026(2) 0.035(2) -0.0011(18) -0.0052(19) -0.0069(18)
C9 0.026(2) 0.030(2) 0.021(2) -0.0048(17) 0.0001(17) -0.0059(18)
C10 0.048(3) 0.029(3) 0.118(5) -0.012(3) -0.041(3) -0.003(2)
C11 0.040(3) 0.041(3) 0.141(5) -0.008(3) -0.043(3) -0.015(2)
C12 0.027(2) 0.037(3) 0.033(2) 0.0000(19) 0.0039(19) -0.0059(19)
C13 0.073(3) 0.026(3) 0.059(3) -0.018(2) -0.036(3) 0.010(2)
C14 0.068(3) 0.030(3) 0.073(3) -0.015(2) -0.045(3) -0.002(2)
C15 0.036(2) 0.030(2) 0.034(2) -0.0017(18) -0.010(2) -0.0076(19)
C16 0.039(2) 0.021(2) 0.036(2) -0.0013(17) -0.014(2) -0.0054(18)
C17 0.029(2) 0.021(2) 0.046(3) -0.0099(18) -0.004(2) -0.0036(17)
C18 0.026(2) 0.032(3) 0.050(3) -0.018(2) -0.006(2) -0.0045(18)
C19 0.037(2) 0.034(3) 0.036(2) -0.0153(19) -0.005(2) -0.0067(19)
C20 0.036(2) 0.023(2) 0.042(3) -0.0114(19) -0.001(2) -0.0109(18)
C21 0.028(2) 0.030(2) 0.052(3) -0.002(2) -0.009(2) -0.0033(18)
C22 0.028(2) 0.034(3) 0.041(2) -0.0035(19) -0.004(2) -0.0055(19)
C23 0.029(2) 0.043(3) 0.068(3) -0.009(2) -0.002(2) -0.006(2)
C24 0.033(3) 0.038(3) 0.041(3) 0.002(2) 0.005(2) -0.013(2)
C25 0.034(3) 0.037(3) 0.039(3) -0.001(2) 0.004(2) -0.011(2)
C26 0.020(2) 0.039(3) 0.033(2) -0.0035(19) -0.0018(18) -0.0074(19)
C27 0.026(5) 0.040(6) 0.045(6) -0.003(5) -0.010(5) -0.006(4)
C28 0.023(5) 0.046(7) 0.055(7) -0.016(6) -0.007(5) -0.011(4)
C29 0.028(2) 0.041(3) 0.042(3) -0.008(2) -0.009(2) 0.002(2)
C30 0.042(6) 0.037(6) 0.061(7) -0.015(5) -0.002(5) -0.003(5)
C31 0.031(5) 0.047(7) 0.058(7) -0.018(5) -0.001(5) -0.006(5)
C32 0.037(5) 0.034(5) 0.031(5) -0.011(4) -0.011(4) -0.010(4)
C33 0.034(5) 0.027(5) 0.033(5) -0.002(4) 0.001(4) 0.000(4)
C34 0.034(6) 0.031(5) 0.031(6) 0.000(4) -0.005(5) -0.010(4)
C35 0.028(5) 0.029(5) 0.028(5) -0.005(4) 0.013(4) -0.006(4)
C36 0.030(2) 0.064(4) 0.088(4) 0.017(3) -0.013(3) -0.013(2)
O1 0.0278(16) 0.0420(19) 0.0500(18) -0.0134(14) 0.0034(14) -0.0070(13)
O2 0.0371(19) 0.064(2) 0.099(3) -0.032(2) -0.0313(18) 0.0129(17)
B1 0.031(2) 0.023(3) 0.031(3) -0.0028(19) -0.007(2) -0.011(2)
B2 0.035(3) 0.023(3) 0.026(2) -0.0032(19) 0.000(2) -0.009(2)
B3 0.034(3) 0.033(3) 0.030(3) -0.004(2) -0.009(2) -0.004(2)
B4 0.043(3) 0.023(3) 0.035(3) -0.003(2) -0.001(2) -0.010(2)
B5 0.031(3) 0.033(3) 0.027(3) -0.006(2) 0.002(2) -0.005(2)
B6 0.027(2) 0.023(3) 0.034(3) -0.002(2) -0.004(2) -0.007(2)
B7 0.030(3) 0.027(3) 0.036(3) -0.003(2) -0.008(2) -0.005(2)
B8 0.035(3) 0.025(3) 0.036(3) -0.006(2) -0.003(2) -0.004(2)
B9 0.038(3) 0.031(3) 0.034(3) -0.001(2) -0.012(2) -0.002(2)
B10 0.030(3) 0.030(3) 0.035(3) -0.006(2) 0.000(2) -0.009(2)

loop_
_atom_type_symbol
_atom_type_description
_atom_type_scat_dispersion_real
_atom_type_scat_dispersion_imag
_atom_type_scat_source
C C 0.0033 0.0016 'International Tables Vol C Tables 4.2.6.8 and 6.1.1.4'
H H 0.0000 0.0000 'International Tables Vol C Tables 4.2.6.8 and 6.1.1.4'
B B 0.0013 0.0007 'International Tables Vol C Tables 4.2.6.8 and 6.1.1.4'
O O 0.0106 0.0060 'International Tables Vol C Tables 4.2.6.8 and 6.1.1.4'

loop_
_geom_angle_atom_site_label_1
_geom_angle_atom_site_label_2
_geom_angle_atom_site_label_3
_geom_angle
C3 C1 B3 123.0(3)
C3 C1 B4 121.9(3)
B3 C1 B4 62.3(3)
C3 C1 B1 119.3(3)
B3 C1 B1 62.5(3)
B4 C1 B1 112.6(3)
C3 C1 C2 118.4(3)
B3 C1 C2 109.8(3)
B4 C1 C2 108.8(3)
B1 C1 C2 60.0(2)
C3 C1 B2 116.9(3)
B3 C1 B2 112.6(3)
B4 C1 B2 61.6(2)
B1 C1 B2 110.8(3)
C2 C1 B2 59.8(2)
C9 C2 B6 121.7(3)
C9 C2 B5 122.0(3)
B6 C2 B5 62.9(2)
C9 C2 B1 118.2(3)
B6 C2 B1 62.1(2)
B5 C2 B1 112.9(3)
C9 C2 B2 118.1(3)
B6 C2 B2 113.0(3)
B5 C2 B2 61.8(2)
B1 C2 B2 111.2(3)
C9 C2 C1 118.5(3)
B6 C2 C1 109.6(3)
B5 C2 C1 109.7(3)
B1 C2 C1 59.7(2)
B2 C2 C1 60.4(2)
C8 C3 C4 118.3(3)
C8 C3 C1 121.9(3)
C4 C3 C1 119.7(3)
C5 C4 C3 120.8(4)
C4 C5 C6 121.0(4)
C5 C6 C7 118.5(3)
C5 C6 C15 121.3(4)
C7 C6 C15 120.2(3)
C8 C7 C6 120.7(4)
C7 C8 C3 120.8(4)
C10 C9 C14 116.5(4)
C10 C9 C2 122.1(4)
C14 C9 C2 121.3(4)
C9 C10 C11 121.8(4)
C12 C11 C10 121.3(4)
C13 C12 C11 116.9(4)
C13 C12 C24 121.3(4)
C11 C12 C24 121.7(4)
C12 C13 C14 121.5(4)
C9 C14 C13 121.8(4)
C16 C15 C6 178.5(4)
C15 C16 C17 176.5(4)
C22 C17 C18 118.8(4)
C22 C17 C16 120.1(4)
C18 C17 C16 121.1(4)
C19 C18 C17 120.6(4)
C18 C19 C20 119.9(4)
O1 C20 C21 125.0(4)
O1 C20 C19 115.4(4)
C21 C20 C19 119.5(4)
C20 C21 C22 120.7(4)
C17 C22 C21 120.5(4)
C25 C24 C12 176.3(5)
C24 C25 C26 176.4(4)
C27 C26 C32 99.1(6)
C27 C26 C31 119.3(6)
C32 C26 C31 43.3(4)
C27 C26 C25 120.7(5)
C32 C26 C25 120.7(5)
C31 C26 C25 119.9(5)
C27 C26 C35 42.1(4)
C32 C26 C35 116.3(5)
C31 C26 C35 104.3(6)
C25 C26 C35 122.8(4)
C26 C27 C28 121.4(8)
C29 C28 C27 123.0(8)
C28 C29 O2 125.4(6)
C28 C29 C34 38.4(4)
O2 C29 C34 121.5(6)
C28 C29 C33 101.2(6)
O2 C29 C33 116.2(4)
C34 C29 C33 122.1(6)
C28 C29 C30 118.1(6)
O2 C29 C30 116.5(5)
C34 C29 C30 106.0(6)
C33 C29 C30 48.2(4)
C31 C30 C29 118.5(8)
C30 C31 C26 118.9(8)
C26 C32 C33 122.9(7)
C32 C33 C29 118.9(7)
C29 C34 C35 117.6(8)
C34 C35 C26 121.6(7)
C20 O1 C23 117.2(3)
C29 O2 C36 118.8(4)
C1 B1 C2 60.4(2)
C1 B1 B7 106.3(3)
C2 B1 B7 106.1(3)
C1 B1 B6 107.1(3)
C2 B1 B6 58.2(2)
B7 B1 B6 60.6(2)
C1 B1 B3 58.3(2)
C2 B1 B3 106.8(3)
B7 B1 B3 60.6(3)
B6 B1 B3 108.8(3)
C2 B2 B8 105.3(3)
C2 B2 C1 59.8(2)
B8 B2 C1 105.1(3)
C2 B2 B5 58.4(2)
B8 B2 B5 60.1(3)
C1 B2 B5 106.5(3)
C2 B2 B4 106.4(3)
B8 B2 B4 59.6(3)
C1 B2 B4 58.4(2)
B5 B2 B4 108.0(3)
C1 B3 B9 106.0(3)
C1 B3 B4 59.1(3)
B9 B3 B4 60.0(3)
C1 B3 B1 59.2(2)
B9 B3 B1 107.0(3)
B4 B3 B1 107.4(3)
C1 B3 B7 106.0(3)
B9 B3 B7 60.2(3)
B4 B3 B7 108.1(3)
B1 B3 B7 59.1(2)
C1 B4 B8 106.2(3)
C1 B4 B9 105.4(3)
B8 B4 B9 60.7(3)
C1 B4 B3 58.5(2)
B8 B4 B3 108.5(3)
B9 B4 B3 59.8(3)
C1 B4 B2 60.0(2)
B8 B4 B2 59.4(3)
B9 B4 B2 108.0(3)
B3 B4 B2 108.2(3)
C2 B5 B8 105.8(3)
C2 B5 B2 59.8(2)
B8 B5 B2 59.3(2)
C2 B5 B10 105.5(3)
B8 B5 B10 60.5(3)
B2 B5 B10 108.0(3)
C2 B5 B6 58.3(2)
B8 B5 B6 108.0(3)
B2 B5 B6 107.8(3)
B10 B5 B6 60.0(3)
C2 B6 B1 59.7(2)
C2 B6 B10 105.8(3)
B1 B6 B10 107.5(3)
C2 B6 B5 58.8(2)
B1 B6 B5 107.6(3)
B10 B6 B5 59.9(2)
C2 B6 B7 106.3(3)
B1 B6 B7 59.4(2)
B10 B6 B7 60.5(3)
B5 B6 B7 108.3(3)
B1 B7 B6 60.1(2)
B1 B7 B9 107.2(3)
B6 B7 B9 107.3(3)
B1 B7 B3 60.3(2)
B6 B7 B3 108.2(3)
B9 B7 B3 59.3(3)
B1 B7 B10 107.4(3)
B6 B7 B10 59.7(2)
B9 B7 B10 59.5(3)
B3 B7 B10 107.2(3)
B2 B8 B4 61.0(3)
B2 B8 B5 60.5(2)
B4 B8 B5 109.5(3)
B2 B8 B9 108.7(3)
B4 B8 B9 60.1(3)
B5 B8 B9 108.3(3)
B2 B8 B10 108.7(3)
B4 B8 B10 108.5(3)
B5 B8 B10 60.2(3)
B9 B8 B10 59.7(3)
B3 B9 B4 60.2(3)
B3 B9 B10 109.0(3)
B4 B9 B10 108.1(4)
B3 B9 B8 107.6(3)
B4 B9 B8 59.1(3)
B10 B9 B8 60.2(3)
B3 B9 B7 60.5(3)
B4 B9 B7 108.5(3)
B10 B9 B7 60.5(3)
B8 B9 B7 108.2(3)
B9 B10 B5 107.9(3)
B9 B10 B6 107.7(3)
B5 B10 B6 60.1(3)
B9 B10 B8 60.0(3)
B5 B10 B8 59.4(3)
B6 B10 B8 107.2(3)
B9 B10 B7 60.0(3)
B5 B10 B7 108.0(3)
B6 B10 B7 59.8(2)
B8 B10 B7 107.6(3)

loop_
_geom_bond_atom_site_label_1
_geom_bond_atom_site_label_2
_geom_bond_distance
C1 C3 1.503(5)
C1 B3 1.706(6)
C1 B4 1.718(6)
C1 B1 1.724(6)
C1 C2 1.736(5)
C1 B2 1.747(5)
C2 C9 1.495(5)
C2 B6 1.702(5)
C2 B5 1.710(5)
C2 B1 1.729(5)
C2 B2 1.735(5)
C3 C8 1.393(5)
C3 C4 1.395(5)
C4 C5 1.379(5)
C5 C6 1.384(5)
C6 C7 1.396(5)
C6 C15 1.439(5)
C7 C8 1.380(5)
C9 C10 1.354(6)
C9 C14 1.373(5)
C10 C11 1.386(6)
C11 C12 1.369(6)
C12 C13 1.356(6)
C12 C24 1.433(6)
C13 C14 1.381(6)
C15 C16 1.200(5)
C16 C17 1.443(5)
C17 C22 1.381(5)
C17 C18 1.403(5)
C18 C19 1.381(5)
C19 C20 1.393(5)
C20 O1 1.366(4)
C20 C21 1.378(5)
C21 C22 1.386(5)
C23 O1 1.427(5)
C24 C25 1.203(5)
C25 C26 1.433(5)
C26 C27 1.326(9)
C26 C32 1.363(9)
C26 C31 1.426(10)
C26 C35 1.453(9)
C27 C28 1.386(12)
C28 C29 1.292(10)
C29 O2 1.362(5)
C29 C34 1.371(10)
C29 C33 1.386(9)
C29 C30 1.468(10)
C30 C31 1.390(12)
C32 C33 1.371(11)
C34 C35 1.386(12)
C36 O2 1.405(5)
B1 B7 1.759(6)
B1 B6 1.771(6)
B1 B3 1.781(6)
B2 B8 1.747(6)
B2 B5 1.768(6)
B2 B4 1.774(7)
B3 B9 1.765(6)
B3 B4 1.772(7)
B3 B7 1.785(6)
B4 B8 1.749(6)
B4 B9 1.767(7)
B5 B8 1.761(6)
B5 B10 1.776(6)
B5 B6 1.780(6)
B6 B10 1.778(6)
B6 B7 1.780(6)
B7 B9 1.781(7)
B7 B10 1.791(6)
B8 B9 1.778(7)
B8 B10 1.781(6)
B9 B10 1.772(7)
